data_7150701
loop_
_publ_author_name
'Pandey, Ganesh'
'Grahacharya, Debasish'
'Shashidhara, K. S.'
'Khan, M. Islam'
'Puranik, Vedavati G.'

_publ_section_title
;
 Synthesis of polyfunctional quinolizidine alkaloids: development
 towards selective glycosidase inhibitors
;
_journal_issue 16
_journal_name_full 'Organic &amp; Biomolecular Chemistry'
_journal_page_first 3300
_journal_page_last 3307
_journal_paper_doi 10.1039/b907007a
_journal_volume 7
_journal_year 2009
_chemical_formula_moiety 'C12 H21 N O3'
_chemical_formula_sum 'C12 H21 N O3'
_chemical_formula_weight 227.30
_chemical_melting_point 406.6(5)
_chemical_name_common quinolizidine
_chemical_name_systematic
;
?
;
_space_group_IT_number 19
_symmetry_cell_setting orthorhombic
_symmetry_space_group_name_Hall 'P 2ac 2ab'
_symmetry_space_group_name_H-M 'P 21 21 21'
_atom_sites_solution_hydrogens geom
_atom_sites_solution_primary direct
_atom_sites_solution_secondary difmap
_audit_creation_method SHELXL-97
_cell_angle_alpha 90.00
_cell_angle_beta 90.00
_cell_angle_gamma 90.00
_cell_formula_units_Z 4
_cell_length_a 9.7250(11)
_cell_length_b 6.4790(7)
_cell_length_c 20.325(2)
_cell_measurement_reflns_used 1004
_cell_measurement_temperature 296(2)
_cell_measurement_theta_max 17.494
_cell_measurement_theta_min 2.322
_cell_volume 1280.6(2)
_computing_cell_refinement 'BRUKER SAINT'
_computing_data_collection 'BRUKER SMART'
_computing_data_reduction 'BRUKER SAINT'
_computing_molecular_graphics 'SHELXTL, PyMOL and PLATON'
_computing_publication_material SHELXTL
_computing_structure_refinement 'SHELXL-97 (Sheldrick, 1997)'
_computing_structure_solution 'SHELXS-97 (Sheldrick, 1990)'
_diffrn_ambient_temperature 296(2)
_diffrn_measured_fraction_theta_full 1.000
_diffrn_measured_fraction_theta_max 1.000
_diffrn_measurement_device 'Bruker Smart APEX'
_diffrn_measurement_device_type 'CCD Area Detector'
_diffrn_measurement_method 'Omega Scan'
_diffrn_radiation_monochromator graphite
_diffrn_radiation_source 'fine-focus sealed tube'
_diffrn_radiation_type MoK\a
_diffrn_radiation_wavelength 0.71073
_diffrn_reflns_av_R_equivalents 0.0745
_diffrn_reflns_av_sigmaI/netI 0.0671
_diffrn_reflns_limit_h_max 11
_diffrn_reflns_limit_h_min -11
_diffrn_reflns_limit_k_max 7
_diffrn_reflns_limit_k_min -7
_diffrn_reflns_limit_l_max 22
_diffrn_reflns_limit_l_min -24
_diffrn_reflns_number 10685
_diffrn_reflns_theta_full 24.99
_diffrn_reflns_theta_max 24.99
_diffrn_reflns_theta_min 2.00
_exptl_absorpt_coefficient_mu 0.084
_exptl_absorpt_correction_T_max 0.9990
_exptl_absorpt_correction_T_min 0.9833
_exptl_absorpt_correction_type multi-scan
_exptl_absorpt_process_details 'Bruker SADABS'
_exptl_crystal_colour colourless
_exptl_crystal_density_diffrn 1.179
_exptl_crystal_density_method 'not measured'
_exptl_crystal_description needle
_exptl_crystal_F_000 496
_exptl_crystal_size_max 0.20
_exptl_crystal_size_mid 0.05
_exptl_crystal_size_min 0.01
_refine_diff_density_max 0.101
_refine_diff_density_min -0.101
_refine_diff_density_rms 0.027
_refine_ls_abs_structure_details 'Flack H D (1983), Acta Cryst. A39, 876-881'
_refine_ls_abs_structure_Flack 1.5(18)
_refine_ls_extinction_method none
_refine_ls_goodness_of_fit_ref 0.965
_refine_ls_hydrogen_treatment riding
_refine_ls_matrix_type full
_refine_ls_number_parameters 148
_refine_ls_number_reflns 2250
_refine_ls_number_restraints 0
_refine_ls_restrained_S_all 0.965
_refine_ls_R_factor_all 0.1121
_refine_ls_R_factor_gt 0.0480
_refine_ls_shift/su_max 0.000
_refine_ls_shift/su_mean 0.000
_refine_ls_structure_factor_coef Fsqd
_refine_ls_weighting_details 'calc w=1/[\s^2^(Fo^2^)+(0.0429P)^2^+0.0000P] where P=(Fo^2^+2Fc^2^)/3'
_refine_ls_weighting_scheme calc
_refine_ls_wR_factor_gt 0.0864
_refine_ls_wR_factor_ref 0.1055
_reflns_number_gt 1251
_reflns_number_total 2250
_reflns_threshold_expression >2sigma(I)
_cod_data_source_file b907007a.txt
_cod_data_source_block C12H21NO3compound25
_cod_depositor_comments
;
The following automatic conversions were performed:
'_symmetry_cell_setting' value 'Orthorhombic' changed to 'orthorhombic'
according to '/home/saulius/struct/CIF-dictionaries/cif_core.dic'
dictionary named 'cif_core.dic' version 2.4.1 from 2010-06-29.

Automatic conversion script
Id: cif_fix_enum 1527 2010-12-29 10:47:43Z saulius 

The following automatic conversions were performed:

'_chemical_melting_point' value '133-134 degree centigrade' was
changed to '406.6(5)' - it was converted from degrees Celsius(C) to
Kelvins(K), the average value was taken and precision was estimated.

Automatic conversion script
Id: cif_fix_values 1646 2011-03-28 12:23:43Z adriana 
;
_cod_original_sg_symbol_H-M P212121
_cod_database_code 7150701

loop_
_symmetry_equiv_pos_as_xyz
'x, y, z'
'-x+1/2, -y, z+1/2'
'x+1/2, -y+1/2, -z'
'-x, y+1/2, -z+1/2'

loop_
_atom_site_label
_atom_site_type_symbol
_atom_site_fract_x
_atom_site_fract_y
_atom_site_fract_z
_atom_site_U_iso_or_equiv
_atom_site_adp_type
_atom_site_occupancy
_atom_site_symmetry_multiplicity
_atom_site_calc_flag
_atom_site_refinement_flags
_atom_site_disorder_assembly
_atom_site_disorder_group
O1 O 0.8765(2) 0.4920(4) 0.62078(10) 0.0771(7) Uani 1 1 d . . .
C2 C 0.8435(4) 0.5802(6) 0.55755(17) 0.0884(11) Uani 1 1 d . . .
O3 O 0.7887(2) 0.7825(4) 0.56891(10) 0.0913(8) Uani 1 1 d . . .
C3A C 0.8155(3) 0.8266(5) 0.63636(13) 0.0667(9) Uani 1 1 d . . .
H3A H 0.9095 0.8787 0.6412 0.080 Uiso 1 1 calc R . .
C4 C 0.7162(3) 0.9730(5) 0.66944(14) 0.0723(9) Uani 1 1 d . . .
H4A H 0.7242 1.1099 0.6505 0.087 Uiso 1 1 calc R . .
H4B H 0.6225 0.9253 0.6636 0.087 Uiso 1 1 calc R . .
N5 N 0.7515(2) 0.9783(4) 0.73980(11) 0.0566(6) Uani 1 1 d . . .
C6 C 0.6537(3) 1.1152(5) 0.77323(16) 0.0742(10) Uani 1 1 d . . .
H6A H 0.5619 1.0581 0.7693 0.089 Uiso 1 1 calc R . .
H6B H 0.6541 1.2488 0.7517 0.089 Uiso 1 1 calc R . .
C7 C 0.6879(3) 1.1432(6) 0.84488(16) 0.0823(10) Uani 1 1 d . . .
H7A H 0.6197 1.2315 0.8653 0.099 Uiso 1 1 calc R . .
H7B H 0.7769 1.2096 0.8490 0.099 Uiso 1 1 calc R . .
C8 C 0.6909(4) 0.9372(6) 0.87955(16) 0.0879(11) Uani 1 1 d . . .
H8A H 0.5994 0.8776 0.8800 0.106 Uiso 1 1 calc R . .
H8B H 0.7206 0.9556 0.9247 0.106 Uiso 1 1 calc R . .
C9 C 0.7896(3) 0.7930(5) 0.84386(13) 0.0681(9) Uani 1 1 d . . .
H9B H 0.8825 0.8461 0.8478 0.082 Uiso 1 1 calc R . .
H9C H 0.7870 0.6581 0.8645 0.082 Uiso 1 1 calc R . .
C9A C 0.7533(3) 0.7718(4) 0.77212(13) 0.0534(7) Uani 1 1 d . . .
H9A H 0.6604 0.7137 0.7693 0.064 Uiso 1 1 calc R . .
C10 C 0.8523(3) 0.6234(4) 0.73643(14) 0.0576(8) Uani 1 1 d . . .
H10 H 0.8462 0.4852 0.7558 0.069 Uiso 1 1 calc R . .
C10A C 0.8050(3) 0.6185(5) 0.66639(14) 0.0599(8) Uani 1 1 d . . .
H10A H 0.7080 0.5775 0.6660 0.072 Uiso 1 1 calc R . .
O2 O 0.98896(17) 0.6998(3) 0.74178(10) 0.0624(6) Uani 1 1 d . . .
H2 H 1.0420 0.6031 0.7476 0.094 Uiso 1 1 calc R . .
C11 C 0.9755(5) 0.5919(7) 0.51835(17) 0.1450(19) Uani 1 1 d . . .
H11A H 1.0370 0.6885 0.5388 0.218 Uiso 1 1 calc R . .
H11B H 0.9555 0.6364 0.4743 0.218 Uiso 1 1 calc R . .
H11C H 1.0179 0.4581 0.5171 0.218 Uiso 1 1 calc R . .
C12 C 0.7326(4) 0.4504(7) 0.52468(17) 0.1214(15) Uani 1 1 d . . .
H12A H 0.7658 0.3122 0.5186 0.182 Uiso 1 1 calc R . .
H12B H 0.7100 0.5092 0.4827 0.182 Uiso 1 1 calc R . .
H12C H 0.6521 0.4480 0.5520 0.182 Uiso 1 1 calc R . .

loop_
_atom_site_aniso_label
_atom_site_aniso_U_11
_atom_site_aniso_U_22
_atom_site_aniso_U_33
_atom_site_aniso_U_23
_atom_site_aniso_U_13
_atom_site_aniso_U_12
O1 0.0870(16) 0.0763(16) 0.0680(14) -0.0097(13) -0.0086(11) 0.0083(14)
C2 0.100(3) 0.101(3) 0.065(2) -0.005(2) -0.015(2) 0.002(2)
O3 0.1134(19) 0.091(2) 0.0701(16) 0.0035(14) -0.0245(13) 0.0058(15)
C3A 0.071(2) 0.073(3) 0.056(2) 0.0098(18) -0.0156(16) -0.0066(19)
C4 0.0650(19) 0.062(2) 0.090(2) 0.0134(19) -0.0260(17) -0.0011(19)
N5 0.0445(12) 0.0527(15) 0.0725(16) 0.0033(14) -0.0051(11) 0.0046(12)
C6 0.0464(16) 0.064(2) 0.112(3) 0.0007(19) -0.0056(18) 0.0031(16)
C7 0.069(2) 0.073(3) 0.105(3) -0.011(2) 0.0150(19) 0.0110(19)
C8 0.083(2) 0.090(3) 0.091(2) 0.001(2) 0.0224(19) 0.005(2)
C9 0.070(2) 0.061(2) 0.073(2) 0.0031(18) 0.0059(16) 0.0027(18)
C9A 0.0431(15) 0.0461(19) 0.0711(19) 0.0078(15) -0.0038(14) -0.0053(14)
C10 0.0481(15) 0.0495(18) 0.075(2) 0.0052(16) -0.0099(15) -0.0048(15)
C10A 0.0546(18) 0.059(2) 0.066(2) -0.0012(18) -0.0069(15) -0.0019(16)
O2 0.0454(10) 0.0580(12) 0.0839(13) 0.0021(12) -0.0094(10) 0.0050(10)
C11 0.130(4) 0.216(6) 0.090(3) 0.028(3) 0.027(3) 0.027(4)
C12 0.140(3) 0.123(4) 0.101(3) -0.037(3) -0.042(2) 0.006(3)

loop_
_atom_type_symbol
_atom_type_description
_atom_type_scat_dispersion_real
_atom_type_scat_dispersion_imag
_atom_type_scat_source
C C 0.0033 0.0016 'International Tables Vol C Tables 4.2.6.8 and 6.1.1.4'
H H 0.0000 0.0000 'International Tables Vol C Tables 4.2.6.8 and 6.1.1.4'
N N 0.0061 0.0033 'International Tables Vol C Tables 4.2.6.8 and 6.1.1.4'
O O 0.0106 0.0060 'International Tables Vol C Tables 4.2.6.8 and 6.1.1.4'

loop_
_geom_angle_atom_site_label_1
_geom_angle_atom_site_label_2
_geom_angle_atom_site_label_3
_geom_angle
_geom_angle_site_symmetry_1
_geom_angle_site_symmetry_3
_geom_angle_publ_flag
C10A O1 C2 104.1(2) . . ?
O3 C2 O1 107.5(3) . . ?
O3 C2 C11 110.7(3) . . ?
O1 C2 C11 107.5(3) . . ?
O3 C2 C12 108.2(3) . . ?
O1 C2 C12 109.3(3) . . ?
C11 C2 C12 113.4(3) . . ?
C3A O3 C2 105.7(2) . . ?
O3 C3A C10A 101.6(3) . . ?
O3 C3A C4 116.0(2) . . ?
C10A C3A C4 110.1(3) . . ?
O3 C3A H3A 109.6 . . ?
C10A C3A H3A 109.6 . . ?
C4 C3A H3A 109.6 . . ?
N5 C4 C3A 107.4(2) . . ?
N5 C4 H4A 110.2 . . ?
C3A C4 H4A 110.2 . . ?
N5 C4 H4B 110.2 . . ?
C3A C4 H4B 110.2 . . ?
H4A C4 H4B 108.5 . . ?
C6 N5 C4 108.3(2) . . ?
C6 N5 C9A 110.2(2) . . ?
C4 N5 C9A 114.2(2) . . ?
N5 C6 C7 112.2(2) . . ?
N5 C6 H6A 109.2 . . ?
C7 C6 H6A 109.2 . . ?
N5 C6 H6B 109.2 . . ?
C7 C6 H6B 109.2 . . ?
H6A C6 H6B 107.9 . . ?
C6 C7 C8 110.5(3) . . ?
C6 C7 H7A 109.6 . . ?
C8 C7 H7A 109.6 . . ?
C6 C7 H7B 109.6 . . ?
C8 C7 H7B 109.6 . . ?
H7A C7 H7B 108.1 . . ?
C7 C8 C9 109.4(3) . . ?
C7 C8 H8A 109.8 . . ?
C9 C8 H8A 109.8 . . ?
C7 C8 H8B 109.8 . . ?
C9 C8 H8B 109.8 . . ?
H8A C8 H8B 108.2 . . ?
C9A C9 C8 111.7(3) . . ?
C9A C9 H9B 109.3 . . ?
C8 C9 H9B 109.3 . . ?
C9A C9 H9C 109.3 . . ?
C8 C9 H9C 109.3 . . ?
H9B C9 H9C 107.9 . . ?
N5 C9A C9 110.3(2) . . ?
N5 C9A C10 111.1(2) . . ?
C9 C9A C10 111.5(2) . . ?
N5 C9A H9A 107.9 . . ?
C9 C9A H9A 107.9 . . ?
C10 C9A H9A 107.9 . . ?
O2 C10 C10A 111.5(2) . . ?
O2 C10 C9A 109.3(2) . . ?
C10A C10 C9A 105.6(2) . . ?
O2 C10 H10 110.1 . . ?
C10A C10 H10 110.1 . . ?
C9A C10 H10 110.1 . . ?
O1 C10A C3A 102.9(2) . . ?
O1 C10A C10 118.9(2) . . ?
C3A C10A C10 110.6(2) . . ?
O1 C10A H10A 108.0 . . ?
C3A C10A H10A 108.0 . . ?
C10 C10A H10A 108.0 . . ?
C10 O2 H2 109.5 . . ?
C2 C11 H11A 109.5 . . ?
C2 C11 H11B 109.5 . . ?
H11A C11 H11B 109.5 . . ?
C2 C11 H11C 109.5 . . ?
H11A C11 H11C 109.5 . . ?
H11B C11 H11C 109.5 . . ?
C2 C12 H12A 109.5 . . ?
C2 C12 H12B 109.5 . . ?
H12A C12 H12B 109.5 . . ?
C2 C12 H12C 109.5 . . ?
H12A C12 H12C 109.5 . . ?
H12B C12 H12C 109.5 . . ?

loop_
_geom_bond_atom_site_label_1
_geom_bond_atom_site_label_2
_geom_bond_distance
_geom_bond_site_symmetry_2
_geom_bond_publ_flag
O1 C10A 1.419(3) . ?
O1 C2 1.443(4) . ?
C2 O3 1.434(4) . ?
C2 C11 1.513(5) . ?
C2 C12 1.522(5) . ?
O3 C3A 1.424(3) . ?
C3A C10A 1.484(4) . ?
C3A C4 1.511(4) . ?
C3A H3A 0.9800 . ?
C4 N5 1.471(3) . ?
C4 H4A 0.9700 . ?
C4 H4B 0.9700 . ?
N5 C6 1.467(3) . ?
N5 C9A 1.491(3) . ?
C6 C7 1.505(4) . ?
C6 H6A 0.9700 . ?
C6 H6B 0.9700 . ?
C7 C8 1.509(4) . ?
C7 H7A 0.9700 . ?
C7 H7B 0.9700 . ?
C8 C9 1.523(4) . ?
C8 H8A 0.9700 . ?
C8 H8B 0.9700 . ?
C9 C9A 1.506(3) . ?
C9 H9B 0.9700 . ?
C9 H9C 0.9700 . ?
C9A C10 1.542(3) . ?
C9A H9A 0.9800 . ?
C10 O2 1.422(3) . ?
C10 C10A 1.496(3) . ?
C10 H10 0.9800 . ?
C10A H10A 0.9800 . ?
O2 H2 0.8200 . ?
C11 H11A 0.9600 . ?
C11 H11B 0.9600 . ?
C11 H11C 0.9600 . ?
C12 H12A 0.9600 . ?
C12 H12B 0.9600 . ?
C12 H12C 0.9600 . ?

loop_
_geom_torsion_atom_site_label_1
_geom_torsion_atom_site_label_2
_geom_torsion_atom_site_label_3
_geom_torsion_atom_site_label_4
_geom_torsion
_geom_torsion_site_symmetry_1
_geom_torsion_site_symmetry_2
_geom_torsion_site_symmetry_3
_geom_torsion_site_symmetry_4
_geom_torsion_publ_flag
C10A O1 C2 O3 16.0(3) . . . . ?
C10A O1 C2 C11 135.3(3) . . . . ?
C10A O1 C2 C12 -101.3(3) . . . . ?
O1 C2 O3 C3A 11.3(4) . . . . ?
C11 C2 O3 C3A -105.9(3) . . . . ?
C12 C2 O3 C3A 129.2(3) . . . . ?
C2 O3 C3A C10A -32.7(3) . . . . ?
C2 O3 C3A C4 -152.0(3) . . . . ?
O3 C3A C4 N5 173.3(2) . . . . ?
C10A C3A C4 N5 58.7(3) . . . . ?
C3A C4 N5 C6 -178.4(2) . . . . ?
C3A C4 N5 C9A -55.2(3) . . . . ?
C4 N5 C6 C7 -175.7(3) . . . . ?
C9A N5 C6 C7 58.7(3) . . . . ?
N5 C6 C7 C8 -57.7(3) . . . . ?
C6 C7 C8 C9 54.6(4) . . . . ?
C7 C8 C9 C9A -55.4(4) . . . . ?
C6 N5 C9A C9 -57.6(3) . . . . ?
C4 N5 C9A C9 -179.7(2) . . . . ?
C6 N5 C9A C10 178.3(2) . . . . ?
C4 N5 C9A C10 56.2(3) . . . . ?
C8 C9 C9A N5 56.9(3) . . . . ?
C8 C9 C9A C10 -179.2(2) . . . . ?
N5 C9A C10 O2 64.0(3) . . . . ?
C9 C9A C10 O2 -59.5(3) . . . . ?
N5 C9A C10 C10A -56.1(3) . . . . ?
C9 C9A C10 C10A -179.6(2) . . . . ?
C2 O1 C10A C3A -35.9(3) . . . . ?
C2 O1 C10A C10 -158.4(3) . . . . ?
O3 C3A C10A O1 42.9(3) . . . . ?
C4 C3A C10A O1 166.3(2) . . . . ?
O3 C3A C10A C10 170.8(2) . . . . ?
C4 C3A C10A C10 -65.7(3) . . . . ?
O2 C10 C10A O1 61.9(3) . . . . ?
C9A C10 C10A O1 -179.5(2) . . . . ?
O2 C10 C10A C3A -56.8(3) . . . . ?
C9A C10 C10A C3A 61.9(3) . . . . ?

loop_
_cod_related_entry_id
_cod_related_entry_database
_cod_related_entry_code
1 ChemSpider 25943831
